data_7711769
loop_
_publ_author_name
'Luz, Christian'
'Glok, Eduard'
'Horrer, G\"unther'
'Radius, Udo'

_publ_section_title
;
 N Heterocyclic Carbene and Cyclic (Alkyl)(amino)carbene Complexes of
 Molybdenum(IV) and Tungsten(IV)
;
_journal_name_full 'Dalton Transactions'
_journal_paper_doi 10.1039/D2DT03409C
_journal_year 2022
_chemical_formula_moiety 'C26 H29 Cl4 N3 W'
_chemical_formula_sum 'C26 H29 Cl4 N3 W'
_chemical_formula_weight 709.17
_space_group_crystal_system monoclinic
_space_group_IT_number 14
_space_group_name_Hall '-P 2ybc'
_space_group_name_H-M_alt 'P 1 21/c 1'
_atom_sites_solution_hydrogens geom
_atom_sites_solution_primary dual
_atom_sites_solution_secondary difmap
_audit_creation_method SHELXL-2018/3
_audit_update_record
;
2022-10-20 deposited with the CCDC.	2022-11-14 downloaded from the CCDC.
;
_cell_angle_alpha 90
_cell_angle_beta 94.3940(10)
_cell_angle_gamma 90
_cell_formula_units_Z 4
_cell_length_a 10.9513(2)
_cell_length_b 13.1018(2)
_cell_length_c 19.4111(3)
_cell_measurement_reflns_used 71399
_cell_measurement_temperature 100(2)
_cell_measurement_theta_max 31.1810
_cell_measurement_theta_min 2.3950
_cell_volume 2776.95(8)
_computing_cell_refinement 'CrysAlisPro 1.171.40.53 (Rigaku OD, 2019)'
_computing_data_collection 'CrysAlisPro 1.171.40.53 (Rigaku OD, 2019)'
_computing_data_reduction 'CrysAlisPro 1.171.40.53 (Rigaku OD, 2019)'
_computing_molecular_graphics 'ShelXLe (Huebschle et all, 2011)'
_computing_publication_material 'SHELXL-2014/6 (Sheldrick, 2014)'
_computing_structure_refinement 'SHELXL-2018/3 (Sheldrick, 2018)'
_computing_structure_solution 'SHELXT 2014/5 (Sheldrick, 2014)'
_diffrn_ambient_temperature 100(2)
_diffrn_measured_fraction_theta_full 1.000
_diffrn_measured_fraction_theta_max 0.898
_diffrn_measurement_device_type 'XtaLAB Synergy, Dualflex, HyPix'
_diffrn_measurement_method '\w scans'
_diffrn_radiation_type MoK\a
_diffrn_radiation_wavelength 0.71073
_diffrn_reflns_av_R_equivalents 0.0733
_diffrn_reflns_av_unetI/netI 0.0303
_diffrn_reflns_Laue_measured_fraction_full 1.000
_diffrn_reflns_Laue_measured_fraction_max 0.898
_diffrn_reflns_limit_h_max 14
_diffrn_reflns_limit_h_min -15
_diffrn_reflns_limit_k_max 18
_diffrn_reflns_limit_k_min -18
_diffrn_reflns_limit_l_max 28
_diffrn_reflns_limit_l_min -27
_diffrn_reflns_number 122731
_diffrn_reflns_point_group_measured_fraction_full 1.000
_diffrn_reflns_point_group_measured_fraction_max 0.898
_diffrn_reflns_theta_full 26.000
_diffrn_reflns_theta_max 31.295
_diffrn_reflns_theta_min 1.877
_diffrn_source 'micro-focus sealed X-ray tube'
_exptl_absorpt_coefficient_mu 4.564
_exptl_absorpt_correction_T_max 1.000
_exptl_absorpt_correction_T_min 0.113
_exptl_absorpt_correction_type gaussian
_exptl_absorpt_process_details
;
CrysAlisPro 1.171.40.82a (Rigaku Oxford Diffraction, 2020)
Empirical absorption correction using spherical harmonics,
implemented in SCALE3 ABSPACK scaling algorithm.
;
_exptl_crystal_colour yellow
_exptl_crystal_density_diffrn 1.696
_exptl_crystal_description block
_exptl_crystal_F_000 1392
_exptl_crystal_size_max 0.400
_exptl_crystal_size_mid 0.340
_exptl_crystal_size_min 0.140
_refine_diff_density_max 1.864
_refine_diff_density_min -1.625
_refine_diff_density_rms 0.132
_refine_ls_extinction_method none
_refine_ls_goodness_of_fit_ref 1.042
_refine_ls_hydrogen_treatment constr
_refine_ls_matrix_type full
_refine_ls_number_parameters 313
_refine_ls_number_reflns 8149
_refine_ls_number_restraints 0
_refine_ls_restrained_S_all 1.042
_refine_ls_R_factor_all 0.0391
_refine_ls_R_factor_gt 0.0293
_refine_ls_shift/su_max 0.002
_refine_ls_shift/su_mean 0.000
_refine_ls_structure_factor_coef Fsqd
_refine_ls_weighting_details 'w=1/[\s^2^(Fo^2^)+(0.0276P)^2^+6.3589P] where P=(Fo^2^+2Fc^2^)/3'
_refine_ls_weighting_scheme calc
_refine_ls_wR_factor_gt 0.0640
_refine_ls_wR_factor_ref 0.0676
_reflns_Friedel_coverage 0.000
_reflns_number_gt 6988
_reflns_number_total 8149
_reflns_threshold_expression 'I > 2\s(I)'
_cod_data_source_file d2dt03409c2.cif
_cod_data_source_block compound_22
_cod_original_sg_symbol_H-M 'P 21/c'
_cod_database_code 7711769
_shelx_shelxl_version_number 2018/3
_shelx_space_group_comment
;
The symmetry employed for this shelxl refinement is uniquely defined
by the following loop, which should always be used as a source of
symmetry information in preference to the above space-group names.
They are only intended as comments.
;
_shelx_estimated_absorpt_t_min 0.263
_shelx_estimated_absorpt_t_max 0.567

loop_
_space_group_symop_operation_xyz
'x, y, z'
'-x, y+1/2, -z+1/2'
'-x, -y, -z'
'x, -y-1/2, z-1/2'

loop_
_atom_site_label
_atom_site_type_symbol
_atom_site_fract_x
_atom_site_fract_y
_atom_site_fract_z
_atom_site_U_iso_or_equiv
_atom_site_adp_type
_atom_site_occupancy
_atom_site_site_symmetry_order
_atom_site_calc_flag
_atom_site_refinement_flags_posn
_atom_site_refinement_flags_adp
_atom_site_refinement_flags_occupancy
_atom_site_disorder_assembly
_atom_site_disorder_group
W001 W 0.27645(2) 0.29678(2) 0.38942(2) 0.01675(4) Uani 1 1 d . . . . .
Cl02 Cl 0.07322(7) 0.32369(6) 0.34458(4) 0.02625(15) Uani 1 1 d . . . . .
Cl03 Cl 0.21201(7) 0.15497(6) 0.45104(4) 0.02645(15) Uani 1 1 d . . . . .
Cl04 Cl 0.33398(9) 0.44220(6) 0.32744(5) 0.03468(19) Uani 1 1 d . . . . .
Cl05 Cl 0.46386(8) 0.29246(8) 0.45392(5) 0.0404(2) Uani 1 1 d . . . . .
N006 N 0.2241(2) 0.39983(19) 0.47502(12) 0.0196(5) Uani 1 1 d . . . . .
N007 N 0.2601(2) 0.1788(2) 0.24086(13) 0.0218(5) Uani 1 1 d . . . . .
N008 N 0.4375(2) 0.1558(2) 0.29386(13) 0.0220(5) Uani 1 1 d . . . . .
C009 C 0.1332(3) 0.1987(2) 0.21796(15) 0.0188(5) Uani 1 1 d . . . . .
C00A C 0.5458(2) 0.1472(2) 0.34132(15) 0.0196(5) Uani 1 1 d . . . . .
C00B C 0.3262(2) 0.2004(2) 0.30199(15) 0.0173(5) Uani 1 1 d . . . . .
C00C C 0.6420(3) 0.2156(2) 0.33456(15) 0.0204(6) Uani 1 1 d . . . . .
C00D C 0.0882(3) 0.4430(2) 0.56142(15) 0.0226(6) Uani 1 1 d . . . . .
H00D H 0.017987 0.426649 0.585086 0.027 Uiso 1 1 calc R U . . .
C00E C 0.5550(3) 0.0639(2) 0.38606(16) 0.0225(6) Uani 1 1 d . . . . .
C00F C 0.1074(3) 0.2804(2) 0.17311(15) 0.0226(6) Uani 1 1 d . . . . .
C00G C 0.0437(3) 0.1288(2) 0.23480(15) 0.0218(6) Uani 1 1 d . . . . .
C00H C 0.7501(3) 0.1983(2) 0.37562(17) 0.0236(6) Uani 1 1 d . . . . .
H00H H 0.817787 0.242483 0.371218 0.028 Uiso 1 1 calc R U . . .
C00I C 0.7620(3) 0.1185(2) 0.42274(17) 0.0256(6) Uani 1 1 d . . . . .
C00J C -0.0130(3) 0.2922(2) 0.14612(17) 0.0272(7) Uani 1 1 d . . . . .
H00J H -0.032887 0.348024 0.116114 0.033 Uiso 1 1 calc R U . . .
C00K C -0.1057(3) 0.2249(3) 0.16153(17) 0.0271(7) Uani 1 1 d . . . . .
C00L C 0.1257(3) 0.3796(2) 0.51018(14) 0.0199(5) Uani 1 1 d . . . . .
H00L H 0.080072 0.319219 0.499343 0.024 Uiso 1 1 calc R U . . .
C00M C 0.4532(3) -0.0140(3) 0.3879(2) 0.0336(8) Uani 1 1 d . . . . .
H00A H 0.476646 -0.066333 0.422431 0.050 Uiso 1 1 calc R U . . .
H00B H 0.439058 -0.045944 0.342317 0.050 Uiso 1 1 calc R U . . .
H00C H 0.378074 0.019968 0.400021 0.050 Uiso 1 1 calc R U . . .
C00N C 0.6634(3) 0.0527(2) 0.42777(16) 0.0255(6) Uani 1 1 d . . . . .
H00N H 0.670126 -0.001236 0.460524 0.031 Uiso 1 1 calc R U . . .
C00O C 0.1547(3) 0.5310(2) 0.57773(16) 0.0264(6) Uani 1 1 d . . . . .
H00O H 0.130626 0.575837 0.612678 0.032 Uiso 1 1 calc R U . . .
C00P C 0.6290(3) 0.3064(3) 0.28714(19) 0.0314(7) Uani 1 1 d . . . . .
H00E H 0.710424 0.331978 0.278285 0.047 Uiso 1 1 calc R U . . .
H00F H 0.583048 0.360173 0.308849 0.047 Uiso 1 1 calc R U . . .
H00G H 0.585105 0.286107 0.243390 0.047 Uiso 1 1 calc R U . . .
C00Q C 0.3299(3) 0.1253(3) 0.19647(18) 0.0338(8) Uani 1 1 d . . . . .
H00Q H 0.304303 0.103055 0.151056 0.041 Uiso 1 1 calc R U . . .
C00R C 0.0743(4) 0.0395(3) 0.28162(18) 0.0350(8) Uani 1 1 d . . . . .
H00I H 0.007998 -0.010842 0.276529 0.052 Uiso 1 1 calc R U . . .
H00K H 0.084072 0.062962 0.329660 0.052 Uiso 1 1 calc R U . . .
H00M H 0.150788 0.008050 0.269180 0.052 Uiso 1 1 calc R U . . .
C00S C -0.0754(3) 0.1443(3) 0.20625(16) 0.0257(6) Uani 1 1 d . . . . .
H00S H -0.137840 0.098340 0.217649 0.031 Uiso 1 1 calc R U . . .
C00T C 0.2568(3) 0.5525(2) 0.54234(17) 0.0278(7) Uani 1 1 d . . . . .
H00T H 0.303920 0.612269 0.552467 0.033 Uiso 1 1 calc R U . . .
C00U C 0.2057(4) 0.3536(3) 0.15347(19) 0.0375(8) Uani 1 1 d . . . . .
H00P H 0.167567 0.411508 0.128157 0.056 Uiso 1 1 calc R U . . .
H00R H 0.261215 0.318312 0.124142 0.056 Uiso 1 1 calc R U . . .
H00U H 0.251968 0.378299 0.195370 0.056 Uiso 1 1 calc R U . . .
C00V C 0.8806(3) 0.1015(3) 0.4657(2) 0.0404(9) Uani 1 1 d . . . . .
H00V H 0.865988 0.057507 0.505037 0.061 Uiso 1 1 calc R U . . .
H00W H 0.913433 0.167198 0.482529 0.061 Uiso 1 1 calc R U . . .
H00X H 0.939635 0.068551 0.437332 0.061 Uiso 1 1 calc R U . . .
C00W C 0.2889(3) 0.4845(2) 0.49153(17) 0.0255(6) Uani 1 1 d . . . . .
H00Y H 0.359490 0.498613 0.467621 0.031 Uiso 1 1 calc R U . . .
C00X C 0.4403(3) 0.1107(3) 0.22968(18) 0.0353(8) Uani 1 1 d . . . . .
H00Z H 0.507626 0.075905 0.212380 0.042 Uiso 1 1 calc R U . . .
C00Y C -0.2336(3) 0.2372(4) 0.1277(2) 0.0424(10) Uani 1 1 d . . . . .
H010 H -0.289204 0.190595 0.149426 0.064 Uiso 1 1 calc R U . . .
H011 H -0.233650 0.221261 0.078396 0.064 Uiso 1 1 calc R U . . .
H012 H -0.260941 0.307696 0.133410 0.064 Uiso 1 1 calc R U . . .

loop_
_atom_site_aniso_label
_atom_site_aniso_U_11
_atom_site_aniso_U_22
_atom_site_aniso_U_33
_atom_site_aniso_U_23
_atom_site_aniso_U_13
_atom_site_aniso_U_12
W001 0.01797(6) 0.01395(6) 0.01839(6) -0.00138(4) 0.00175(4) -0.00054(4)
Cl02 0.0211(3) 0.0335(4) 0.0236(3) -0.0049(3) -0.0016(3) 0.0077(3)
Cl03 0.0372(4) 0.0178(3) 0.0250(3) 0.0039(3) 0.0064(3) -0.0007(3)
Cl04 0.0493(5) 0.0184(4) 0.0395(4) -0.0014(3) 0.0238(4) -0.0078(3)
Cl05 0.0246(4) 0.0504(6) 0.0458(5) -0.0193(4) 0.0004(3) 0.0033(4)
N006 0.0211(11) 0.0167(11) 0.0211(11) -0.0030(9) 0.0018(9) 0.0003(9)
N007 0.0169(11) 0.0258(13) 0.0224(12) -0.0067(10) -0.0013(9) 0.0020(9)
N008 0.0175(11) 0.0239(13) 0.0240(12) -0.0078(10) -0.0017(9) 0.0037(10)
C009 0.0162(12) 0.0207(14) 0.0189(13) -0.0046(10) -0.0021(10) -0.0003(10)
C00A 0.0147(12) 0.0202(14) 0.0235(14) -0.0066(11) 0.0000(10) 0.0051(10)
C00B 0.0154(12) 0.0155(13) 0.0210(13) -0.0016(10) 0.0018(10) -0.0009(10)
C00C 0.0194(13) 0.0192(14) 0.0228(14) -0.0055(11) 0.0034(11) 0.0016(10)
C00D 0.0220(14) 0.0276(15) 0.0182(13) 0.0004(11) 0.0018(11) 0.0056(12)
C00E 0.0205(13) 0.0166(13) 0.0306(15) -0.0040(11) 0.0042(11) 0.0015(11)
C00F 0.0272(15) 0.0203(14) 0.0201(14) -0.0026(11) 0.0011(11) -0.0012(11)
C00G 0.0260(14) 0.0196(14) 0.0196(13) -0.0029(10) 0.0004(11) -0.0033(11)
C00H 0.0181(13) 0.0225(15) 0.0304(15) -0.0070(12) 0.0027(11) -0.0016(11)
C00I 0.0214(14) 0.0254(16) 0.0291(16) -0.0076(12) -0.0035(12) 0.0055(12)
C00J 0.0330(17) 0.0240(16) 0.0234(15) -0.0032(12) -0.0056(12) 0.0061(12)
C00K 0.0195(14) 0.0337(17) 0.0273(16) -0.0114(13) -0.0028(12) 0.0079(12)
C00L 0.0204(13) 0.0217(14) 0.0174(13) 0.0021(10) -0.0006(10) 0.0008(11)
C00M 0.0273(16) 0.0211(16) 0.053(2) 0.0001(15) 0.0070(15) 0.0002(13)
C00N 0.0263(15) 0.0222(15) 0.0278(15) -0.0006(12) 0.0018(12) 0.0068(12)
C00O 0.0325(16) 0.0251(16) 0.0214(14) -0.0027(12) 0.0017(12) 0.0082(13)
C00P 0.0334(18) 0.0297(18) 0.0318(17) 0.0048(13) 0.0081(14) 0.0015(14)
C00Q 0.0246(15) 0.046(2) 0.0300(17) -0.0201(15) -0.0030(13) 0.0099(14)
C00R 0.047(2) 0.0287(18) 0.0283(17) 0.0036(13) -0.0054(15) -0.0108(15)
C00S 0.0212(14) 0.0326(17) 0.0238(14) -0.0074(12) 0.0049(11) -0.0066(12)
C00T 0.0353(17) 0.0205(15) 0.0274(15) -0.0062(12) 0.0013(13) -0.0019(13)
C00U 0.045(2) 0.035(2) 0.0322(18) 0.0054(15) 0.0008(15) -0.0143(16)
C00V 0.0287(17) 0.047(2) 0.043(2) -0.0079(17) -0.0127(15) 0.0071(16)
C00W 0.0267(15) 0.0212(15) 0.0293(16) -0.0056(12) 0.0066(12) -0.0043(12)
C00X 0.0239(15) 0.046(2) 0.0353(18) -0.0218(16) -0.0020(13) 0.0098(15)
C00Y 0.0224(16) 0.057(3) 0.047(2) -0.0160(19) -0.0074(15) 0.0115(17)

loop_
_atom_type_symbol
_atom_type_description
_atom_type_scat_dispersion_real
_atom_type_scat_dispersion_imag
_atom_type_scat_source
C C 0.0033 0.0016 'International Tables Vol C Tables 4.2.6.8 and 6.1.1.4'
H H 0.0000 0.0000 'International Tables Vol C Tables 4.2.6.8 and 6.1.1.4'
N N 0.0061 0.0033 'International Tables Vol C Tables 4.2.6.8 and 6.1.1.4'
Cl Cl 0.1484 0.1585 'International Tables Vol C Tables 4.2.6.8 and 6.1.1.4'
W W -0.8490 6.8722 'International Tables Vol C Tables 4.2.6.8 and 6.1.1.4'

loop_
_geom_angle_atom_site_label_1
_geom_angle_atom_site_label_2
_geom_angle_atom_site_label_3
_geom_angle
_geom_angle_site_symmetry_1
_geom_angle_site_symmetry_3
_geom_angle_publ_flag
C00B W001 N006 177.63(9) . . ?
C00B W001 Cl05 98.05(7) . . ?
N006 W001 Cl05 83.16(7) . . ?
C00B W001 Cl03 92.32(7) . . ?
N006 W001 Cl03 89.72(7) . . ?
Cl05 W001 Cl03 89.64(3) . . ?
C00B W001 Cl02 94.77(7) . . ?
N006 W001 Cl02 84.04(6) . . ?
Cl05 W001 Cl02 167.18(3) . . ?
Cl03 W001 Cl02 89.68(3) . . ?
C00B W001 Cl04 88.78(7) . . ?
N006 W001 Cl04 89.14(7) . . ?
Cl05 W001 Cl04 92.01(4) . . ?
Cl03 W001 Cl04 177.87(3) . . ?
Cl02 W001 Cl04 88.42(3) . . ?
C00W N006 C00L 118.1(3) . . ?
C00W N006 W001 120.9(2) . . ?
C00L N006 W001 121.03(19) . . ?
C00B N007 C00Q 111.3(2) . . ?
C00B N007 C009 131.2(2) . . ?
C00Q N007 C009 117.5(2) . . ?
C00B N008 C00X 111.5(2) . . ?
C00B N008 C00A 130.6(2) . . ?
C00X N008 C00A 117.9(2) . . ?
C00F C009 C00G 122.4(3) . . ?
C00F C009 N007 118.2(3) . . ?
C00G C009 N007 118.9(3) . . ?
C00E C00A C00C 122.8(3) . . ?
C00E C00A N008 118.3(3) . . ?
C00C C00A N008 118.5(3) . . ?
N007 C00B N008 103.1(2) . . ?
N007 C00B W001 129.5(2) . . ?
N008 C00B W001 127.1(2) . . ?
C00H C00C C00A 117.1(3) . . ?
C00H C00C C00P 121.0(3) . . ?
C00A C00C C00P 121.9(3) . . ?
C00L C00D C00O 119.0(3) . . ?
C00L C00D H00D 120.5 . . ?
C00O C00D H00D 120.5 . . ?
C00N C00E C00A 117.6(3) . . ?
C00N C00E C00M 120.8(3) . . ?
C00A C00E C00M 121.6(3) . . ?
C00J C00F C009 117.5(3) . . ?
C00J C00F C00U 120.5(3) . . ?
C009 C00F C00U 122.0(3) . . ?
C00S C00G C009 117.6(3) . . ?
C00S C00G C00R 120.8(3) . . ?
C009 C00G C00R 121.5(3) . . ?
C00I C00H C00C 122.2(3) . . ?
C00I C00H H00H 118.9 . . ?
C00C C00H H00H 118.9 . . ?
C00H C00I C00N 118.6(3) . . ?
C00H C00I C00V 120.7(3) . . ?
C00N C00I C00V 120.7(3) . . ?
C00F C00J C00K 122.3(3) . . ?
C00F C00J H00J 118.9 . . ?
C00K C00J H00J 118.9 . . ?
C00S C00K C00J 118.1(3) . . ?
C00S C00K C00Y 121.5(3) . . ?
C00J C00K C00Y 120.4(3) . . ?
N006 C00L C00D 122.6(3) . . ?
N006 C00L H00L 118.7 . . ?
C00D C00L H00L 118.7 . . ?
C00E C00M H00A 109.5 . . ?
C00E C00M H00B 109.5 . . ?
H00A C00M H00B 109.5 . . ?
C00E C00M H00C 109.5 . . ?
H00A C00M H00C 109.5 . . ?
H00B C00M H00C 109.5 . . ?
C00I C00N C00E 121.7(3) . . ?
C00I C00N H00N 119.1 . . ?
C00E C00N H00N 119.1 . . ?
C00T C00O C00D 119.0(3) . . ?
C00T C00O H00O 120.5 . . ?
C00D C00O H00O 120.5 . . ?
C00C C00P H00E 109.5 . . ?
C00C C00P H00F 109.5 . . ?
H00E C00P H00F 109.5 . . ?
C00C C00P H00G 109.5 . . ?
H00E C00P H00G 109.5 . . ?
H00F C00P H00G 109.5 . . ?
C00X C00Q N007 107.1(3) . . ?
C00X C00Q H00Q 126.5 . . ?
N007 C00Q H00Q 126.5 . . ?
C00G C00R H00I 109.5 . . ?
C00G C00R H00K 109.5 . . ?
H00I C00R H00K 109.5 . . ?
C00G C00R H00M 109.5 . . ?
H00I C00R H00M 109.5 . . ?
H00K C00R H00M 109.5 . . ?
C00K C00S C00G 122.0(3) . . ?
C00K C00S H00S 119.0 . . ?
C00G C00S H00S 119.0 . . ?
C00O C00T C00W 118.5(3) . . ?
C00O C00T H00T 120.7 . . ?
C00W C00T H00T 120.7 . . ?
C00F C00U H00P 109.5 . . ?
C00F C00U H00R 109.5 . . ?
H00P C00U H00R 109.5 . . ?
C00F C00U H00U 109.5 . . ?
H00P C00U H00U 109.5 . . ?
H00R C00U H00U 109.5 . . ?
C00I C00V H00V 109.5 . . ?
C00I C00V H00W 109.5 . . ?
H00V C00V H00W 109.5 . . ?
C00I C00V H00X 109.5 . . ?
H00V C00V H00X 109.5 . . ?
H00W C00V H00X 109.5 . . ?
N006 C00W C00T 122.7(3) . . ?
N006 C00W H00Y 118.7 . . ?
C00T C00W H00Y 118.7 . . ?
C00Q C00X N008 107.0(3) . . ?
C00Q C00X H00Z 126.5 . . ?
N008 C00X H00Z 126.5 . . ?
C00K C00Y H010 109.5 . . ?
C00K C00Y H011 109.5 . . ?
H010 C00Y H011 109.5 . . ?
C00K C00Y H012 109.5 . . ?
H010 C00Y H012 109.5 . . ?
H011 C00Y H012 109.5 . . ?

loop_
_geom_bond_atom_site_label_1
_geom_bond_atom_site_label_2
_geom_bond_distance
_geom_bond_site_symmetry_2
_geom_bond_publ_flag
W001 C00B 2.216(3) . ?
W001 N006 2.249(2) . ?
W001 Cl05 2.3215(9) . ?
W001 Cl03 2.3473(7) . ?
W001 Cl02 2.3534(7) . ?
W001 Cl04 2.3644(8) . ?
N006 C00W 1.342(4) . ?
N006 C00L 1.346(4) . ?
N007 C00B 1.371(4) . ?
N007 C00Q 1.386(4) . ?
N007 C009 1.450(4) . ?
N008 C00B 1.372(4) . ?
N008 C00X 1.381(4) . ?
N008 C00A 1.449(4) . ?
C009 C00F 1.395(4) . ?
C009 C00G 1.398(4) . ?
C00A C00E 1.393(4) . ?
C00A C00C 1.398(4) . ?
C00C C00H 1.394(4) . ?
C00C C00P 1.504(4) . ?
C00D C00L 1.383(4) . ?
C00D C00O 1.387(5) . ?
C00D H00D 0.9500 . ?
C00E C00N 1.392(4) . ?
C00E C00M 1.513(4) . ?
C00F C00J 1.390(4) . ?
C00F C00U 1.512(5) . ?
C00G C00S 1.392(4) . ?
C00G C00R 1.504(4) . ?
C00H C00I 1.388(5) . ?
C00H H00H 0.9500 . ?
C00I C00N 1.391(5) . ?
C00I C00V 1.505(4) . ?
C00J C00K 1.394(5) . ?
C00J H00J 0.9500 . ?
C00K C00S 1.391(5) . ?
C00K C00Y 1.509(4) . ?
C00L H00L 0.9500 . ?
C00M H00A 0.9800 . ?
C00M H00B 0.9800 . ?
C00M H00C 0.9800 . ?
C00N H00N 0.9500 . ?
C00O C00T 1.385(5) . ?
C00O H00O 0.9500 . ?
C00P H00E 0.9800 . ?
C00P H00F 0.9800 . ?
C00P H00G 0.9800 . ?
C00Q C00X 1.339(5) . ?
C00Q H00Q 0.9500 . ?
C00R H00I 0.9800 . ?
C00R H00K 0.9800 . ?
C00R H00M 0.9800 . ?
C00S H00S 0.9500 . ?
C00T C00W 1.394(4) . ?
C00T H00T 0.9500 . ?
C00U H00P 0.9800 . ?
C00U H00R 0.9800 . ?
C00U H00U 0.9800 . ?
C00V H00V 0.9800 . ?
C00V H00W 0.9800 . ?
C00V H00X 0.9800 . ?
C00W H00Y 0.9500 . ?
C00X H00Z 0.9500 . ?
C00Y H010 0.9800 . ?
C00Y H011 0.9800 . ?
C00Y H012 0.9800 . ?

loop_
_geom_torsion_atom_site_label_1
_geom_torsion_atom_site_label_2
_geom_torsion_atom_site_label_3
_geom_torsion_atom_site_label_4
_geom_torsion
_geom_torsion_site_symmetry_1
_geom_torsion_site_symmetry_2
_geom_torsion_site_symmetry_3
_geom_torsion_site_symmetry_4
_geom_torsion_publ_flag
C00B N007 C009 C00F 102.1(4) . . . . ?
C00Q N007 C009 C00F -81.0(4) . . . . ?
C00B N007 C009 C00G -85.4(4) . . . . ?
C00Q N007 C009 C00G 91.5(4) . . . . ?
C00B N008 C00A C00E 88.0(4) . . . . ?
C00X N008 C00A C00E -90.0(4) . . . . ?
C00B N008 C00A C00C -99.5(4) . . . . ?
C00X N008 C00A C00C 82.5(4) . . . . ?
C00Q N007 C00B N008 -1.5(4) . . . . ?
C009 N007 C00B N008 175.6(3) . . . . ?
C00Q N007 C00B W001 172.8(2) . . . . ?
C009 N007 C00B W001 -10.2(5) . . . . ?
C00X N008 C00B N007 1.3(4) . . . . ?
C00A N008 C00B N007 -176.8(3) . . . . ?
C00X N008 C00B W001 -173.2(2) . . . . ?
C00A N008 C00B W001 8.8(5) . . . . ?
C00E C00A C00C C00H -0.7(4) . . . . ?
N008 C00A C00C C00H -172.9(2) . . . . ?
C00E C00A C00C C00P -178.5(3) . . . . ?
N008 C00A C00C C00P 9.3(4) . . . . ?
C00C C00A C00E C00N 3.2(4) . . . . ?
N008 C00A C00E C00N 175.4(3) . . . . ?
C00C C00A C00E C00M -174.7(3) . . . . ?
N008 C00A C00E C00M -2.5(4) . . . . ?
C00G C009 C00F C00J 1.4(4) . . . . ?
N007 C009 C00F C00J 173.6(3) . . . . ?
C00G C009 C00F C00U -178.0(3) . . . . ?
N007 C009 C00F C00U -5.8(4) . . . . ?
C00F C009 C00G C00S -1.4(4) . . . . ?
N007 C009 C00G C00S -173.5(3) . . . . ?
C00F C009 C00G C00R 178.1(3) . . . . ?
N007 C009 C00G C00R 6.0(4) . . . . ?
C00A C00C C00H C00I -1.7(4) . . . . ?
C00P C00C C00H C00I 176.2(3) . . . . ?
C00C C00H C00I C00N 1.4(5) . . . . ?
C00C C00H C00I C00V 179.3(3) . . . . ?
C009 C00F C00J C00K -1.1(5) . . . . ?
C00U C00F C00J C00K 178.3(3) . . . . ?
C00F C00J C00K C00S 0.8(5) . . . . ?
C00F C00J C00K C00Y -176.4(3) . . . . ?
C00W N006 C00L C00D 1.0(4) . . . . ?
W001 N006 C00L C00D -177.6(2) . . . . ?
C00O C00D C00L N006 -0.3(4) . . . . ?
C00H C00I C00N C00E 1.2(5) . . . . ?
C00V C00I C00N C00E -176.6(3) . . . . ?
C00A C00E C00N C00I -3.5(4) . . . . ?
C00M C00E C00N C00I 174.5(3) . . . . ?
C00L C00D C00O C00T -0.1(4) . . . . ?
C00B N007 C00Q C00X 1.2(4) . . . . ?
C009 N007 C00Q C00X -176.3(3) . . . . ?
C00J C00K C00S C00G -0.8(5) . . . . ?
C00Y C00K C00S C00G 176.4(3) . . . . ?
C009 C00G C00S C00K 1.0(5) . . . . ?
C00R C00G C00S C00K -178.5(3) . . . . ?
C00D C00O C00T C00W -0.1(5) . . . . ?
C00L N006 C00W C00T -1.3(5) . . . . ?
W001 N006 C00W C00T 177.4(2) . . . . ?
C00O C00T C00W N006 0.8(5) . . . . ?
N007 C00Q C00X N008 -0.3(5) . . . . ?
C00B N008 C00X C00Q -0.6(4) . . . . ?
C00A N008 C00X C00Q 177.7(3) . . . . ?
